data_1562113
loop_
_publ_author_name
'Nagatani, Hiraku'
'Suzuki, Issei'
'Kita, Masao'
'Tanaka, Masahiko'
'Katsuya, Yoshio'
'Sakata, Osami'
'Omata, Takahisa'

_publ_section_title
;
 Structure of \b-AgGaO2; ternary I--III--VI2 oxide semiconductor with a
 wurtzite-derived structure
;
_journal_name_full 'Journal of Solid State Chemistry'
_journal_page_first 66
_journal_page_last 70
_journal_paper_doi 10.1016/j.jssc.2014.11.012
_journal_volume 222
_journal_year 2015
_chemical_formula_moiety 'Ag Ga O2'
_chemical_formula_sum 'Ag Ga O2'
_chemical_formula_weight 209.59
_space_group_IT_number 33
_space_group_name_Hall 'P 2c -2n'
_space_group_name_H-M_alt 'P n a 21'
_symmetry_cell_setting orthorhombic
_symmetry_Int_Tables_number 33
_symmetry_space_group_name_Hall 'P 2c -2n'
_symmetry_space_group_name_H-M 'P n a 21'
_cell_angle_alpha 90
_cell_angle_beta 90
_cell_angle_gamma 90
_cell_formula_units_Z 4
_cell_length_a 5.56175(1)
_cell_length_b 7.14749(1)
_cell_length_c 5.46875(1)
_cell_measurement_temperature 293
_cell_volume 217.3968(6)
_diffrn_ambient_temperature 293
_diffrn_radiation_source 'synchrotron radiation'
_diffrn_radiation_type 'synchrotron radiation'
_diffrn_radiation_wavelength 0.65273
_cod_data_source_file JSSC-2015-222-66.cif
_cod_data_source_block b-AgGaO2
_cod_depositor_comments
;
The following automatic conversions were performed:

data item '_geom_angle_publ_flag' value 'N' was changed to 'n' in
accordance with the built-in table derived from the CIF Core
dictionary named 'cif_core.dic' version 2.4.5 last updated on
2014-11-21 (12 times).

data item '_geom_bond_publ_flag' value 'N' was changed to 'n' in
accordance with the built-in table derived from the CIF Core
dictionary named 'cif_core.dic' version 2.4.5 last updated on
2014-11-21 (8 times).

Automatic conversion script
Id: cif_fix_values 8369 2020-08-20 11:38:08Z andrius 
;
_cod_original_cell_volume 217.397(4)
_cod_original_sg_symbol_Hall P_2c_-2n
_cod_database_code 1562113

loop_
_symmetry_equiv_pos_as_xyz
'x, y, z'
'-x, -y, z+1/2'
'x+1/2, -y+1/2, z'
'-x+1/2, y+1/2, z+1/2'

loop_
_atom_site_label
_atom_site_occupancy
_atom_site_fract_x
_atom_site_fract_y
_atom_site_fract_z
_atom_site_adp_type
_atom_site_B_iso_or_equiv
_atom_site_type_symbol
_atom_site_symmetry_multiplicity
Ag1 1.0 0.4498(1) 0.1246(1) 0.4947(1) Biso 1.34(1) Ag 4
Ga1 1.0 0.0615(1) 0.1242(2) -0.0040(5) Biso 0.47(1) Ga 4
O1 1.0 0.3782(6) 0.1733(5) 0.9261(7) Biso 0.900 O 4
O2 1.0 0.0423(8) 0.0833(6) 0.3317(6) Biso 0.900 O 4

loop_
_atom_type_symbol
_atom_type_number_in_cell
Ag 1.0
Ga 3.0
O 2.0

loop_
_geom_angle_atom_site_label_1
_geom_angle_atom_site_label_2
_geom_angle_atom_site_label_3
_geom_angle
_geom_angle_site_symmetry_1
_geom_angle_site_symmetry_2
_geom_angle_site_symmetry_3
_geom_angle_publ_flag
O1 Ag1 O2 106.31 . . 3_555 n
O1 Ag1 O1 110.56 . . 2_654 n
O1 Ag1 O2 102.69 . . . n
O2 Ag1 O1 131.12 3_555 . 2_654 n
O2 Ag1 O2 99.95 3_555 . . n
O1 Ag1 O2 102.01 2_654 . . n
O1 Ga1 O2 107.52 3_454 . . n
O1 Ga1 O1 110.07 3_454 . 1_554 n
O1 Ga1 O2 111.52 3_454 . 2_554 n
O2 Ga1 O1 106.87 . . 1_554 n
O2 Ga1 O2 109.85 . . 2_554 n
O1 Ga1 O2 110.85 1_554 . 2_554 n

loop_
_geom_bond_atom_site_label_1
_geom_bond_atom_site_label_2
_geom_bond_distance
_geom_bond_site_symmetry_1
_geom_bond_site_symmetry_2
_geom_bond_publ_flag
Ag1 O1 2.418 . . n
Ag1 O1 2.364 . 2_654 n
Ag1 O2 2.328 . 3_555 n
Ag1 O2 2.453 . . n
Ga1 O1 1.811 . 3_454 n
Ga1 O1 1.836 . 1_554 n
Ga1 O2 1.862 . . n
Ga1 O2 1.828 . 2_554 n
